data_7157786
loop_
_publ_author_name
'Gadigennavar, Savita'
'Ranganathan, Madhav'
'Sankararaman, Sethuraman'

_publ_section_title
;
 Which isomer is it, 1,2,5,6- or 1,4,5,8-tetrasubstituted
 cycloocta-1,3,5,7-tetraene? Synthesis of symmetrically tetrasubstituted
 cycloocta-1,3,5,7-tetraene derivatives
;
_journal_issue 45
_journal_name_full 'Organic &amp; Biomolecular Chemistry'
_journal_page_first 9284
_journal_page_last 9291
_journal_paper_doi 10.1039/D0OB01871F
_journal_volume 18
_journal_year 2020
_chemical_formula_sum 'C40 H32'
_chemical_formula_weight 512.65
_space_group_crystal_system triclinic
_space_group_IT_number 2
_space_group_name_Hall '-P 1'
_space_group_name_H-M_alt 'P -1'
_atom_sites_solution_hydrogens geom
_audit_creation_method SHELXL-2014/7
_audit_update_record
;
2020-08-15 deposited with the CCDC.	2020-10-22 downloaded from the CCDC.
;
_cell_angle_alpha 100.338(2)
_cell_angle_beta 99.001(3)
_cell_angle_gamma 104.084(2)
_cell_formula_units_Z 2
_cell_length_a 10.4475(5)
_cell_length_b 12.2806(5)
_cell_length_c 12.3903(7)
_cell_measurement_reflns_used 2394
_cell_measurement_temperature 296(2)
_cell_measurement_theta_max 21.75
_cell_measurement_theta_min 2.85
_cell_volume 1483.14(13)
_computing_cell_refinement 'Bruker SAINT'
_computing_data_collection 'Bruker APEX2'
_computing_data_reduction 'Bruker SAINT'
_computing_molecular_graphics 'Bruker SHELXTL'
_computing_publication_material 'Bruker SHELXTL'
_computing_structure_refinement 'SHELXL-2014/7 (Sheldrick, 2014)'
_computing_structure_solution 'SHELXS-97 (Sheldrick 2008)'
_diffrn_ambient_temperature 296(2)
_diffrn_measured_fraction_theta_full 0.994
_diffrn_measured_fraction_theta_max 0.994
_diffrn_measurement_device_type 'Bruker APEX-II CCD'
_diffrn_measurement_method '\f and \w scans'
_diffrn_radiation_type MoK\a
_diffrn_radiation_wavelength 0.71073
_diffrn_reflns_av_R_equivalents 0.0456
_diffrn_reflns_av_unetI/netI 0.0519
_diffrn_reflns_Laue_measured_fraction_full 0.994
_diffrn_reflns_Laue_measured_fraction_max 0.994
_diffrn_reflns_limit_h_max 12
_diffrn_reflns_limit_h_min -12
_diffrn_reflns_limit_k_max 13
_diffrn_reflns_limit_k_min -14
_diffrn_reflns_limit_l_max 14
_diffrn_reflns_limit_l_min -14
_diffrn_reflns_number 19603
_diffrn_reflns_point_group_measured_fraction_full 0.994
_diffrn_reflns_point_group_measured_fraction_max 0.994
_diffrn_reflns_theta_full 24.888
_diffrn_reflns_theta_max 24.888
_diffrn_reflns_theta_min 1.755
_exptl_absorpt_coefficient_mu 0.065
_exptl_absorpt_correction_type none
_exptl_crystal_colour colourless
_exptl_crystal_density_diffrn 1.148
_exptl_crystal_description BLock
_exptl_crystal_F_000 544
_exptl_crystal_size_max 0.250
_exptl_crystal_size_mid 0.220
_exptl_crystal_size_min 0.100
_refine_diff_density_max 0.136
_refine_diff_density_min -0.143
_refine_diff_density_rms 0.032
_refine_ls_extinction_coef 0.0080(14)
_refine_ls_extinction_expression Fc^*^=kFc[1+0.001xFc^2^\l^3^/sin(2\q)]^-1/4^
_refine_ls_extinction_method 'SHELXL-2014/7 (Sheldrick 2014'
_refine_ls_goodness_of_fit_ref 1.008
_refine_ls_hydrogen_treatment constr
_refine_ls_matrix_type full
_refine_ls_number_parameters 362
_refine_ls_number_reflns 5144
_refine_ls_number_restraints 0
_refine_ls_restrained_S_all 1.008
_refine_ls_R_factor_all 0.1036
_refine_ls_R_factor_gt 0.0490
_refine_ls_shift/su_max 0.000
_refine_ls_shift/su_mean 0.000
_refine_ls_structure_factor_coef Fsqd
_refine_ls_weighting_details 'w=1/[\s^2^(Fo^2^)+(0.0521P)^2^+0.1937P] where P=(Fo^2^+2Fc^2^)/3'
_refine_ls_weighting_scheme calc
_refine_ls_wR_factor_gt 0.1054
_refine_ls_wR_factor_ref 0.1347
_reflns_Friedel_coverage 0.000
_reflns_number_gt 2908
_reflns_number_total 5144
_reflns_threshold_expression 'I > 2\s(I)'
_cod_data_source_file d0ob01871f2.cif
_cod_data_source_block wh1
_cod_database_code 7157786
_shelx_shelxl_version_number 2014/7
_shelx_space_group_comment
; 
The symmetry employed for this shelxl refinement is uniquely defined 
by the following loop, which should always be used as a source of 
symmetry information in preference to the above space-group names. 
They are only intended as comments. 
;
_shelx_estimated_absorpt_t_min 0.984
_shelx_estimated_absorpt_t_max 0.994

loop_
_space_group_symop_operation_xyz
'x, y, z'
'-x, -y, -z'

loop_
_atom_site_label
_atom_site_type_symbol
_atom_site_fract_x
_atom_site_fract_y
_atom_site_fract_z
_atom_site_U_iso_or_equiv
_atom_site_adp_type
_atom_site_occupancy
_atom_site_site_symmetry_order
_atom_site_calc_flag
_atom_site_refinement_flags_posn
_atom_site_refinement_flags_adp
_atom_site_refinement_flags_occupancy
_atom_site_disorder_assembly
_atom_site_disorder_group
C1 C 0.5670(2) 0.40278(17) 1.04660(18) 0.0480(5) Uani 1 1 d . . . . .
H1 H 0.6209 0.4733 1.0910 0.058 Uiso 1 1 calc R U . . .
C2 C 0.4507(2) 0.34382(17) 1.08633(17) 0.0507(6) Uani 1 1 d . . . . .
H2 H 0.3843 0.3813 1.0952 0.061 Uiso 1 1 calc R U . . .
C3 C 0.4319(2) 0.23996(17) 1.11102(17) 0.0461(5) Uani 1 1 d . . . . .
C4 C 0.5396(2) 0.17982(16) 1.10912(18) 0.0448(5) Uani 1 1 d . . . . .
C5 C 0.5721(2) 0.13903(17) 1.01231(18) 0.0473(5) Uani 1 1 d . . . . .
H5 H 0.6377 0.0996 1.0161 0.057 Uiso 1 1 calc R U . . .
C6 C 0.5141(2) 0.15103(18) 0.90204(18) 0.0482(5) Uani 1 1 d . . . . .
H6 H 0.4694 0.0837 0.8480 0.058 Uiso 1 1 calc R U . . .
C7 C 0.51992(19) 0.25142(17) 0.87205(17) 0.0438(5) Uani 1 1 d . . . . .
C8 C 0.6018(2) 0.36279(16) 0.95093(17) 0.0438(5) Uani 1 1 d . . . . .
C9 C 0.3024(2) 0.17943(19) 1.13185(17) 0.0496(6) Uani 1 1 d . . . . .
H9 H 0.2401 0.2210 1.1419 0.060 Uiso 1 1 calc R U . . .
C10 C 0.2672(2) 0.06963(19) 1.13740(17) 0.0490(5) Uani 1 1 d . . . . .
H10 H 0.3359 0.0335 1.1390 0.059 Uiso 1 1 calc R U . . .
C11 C 0.1342(2) -0.00246(19) 1.14138(17) 0.0487(5) Uani 1 1 d . . . . .
C12 C 0.0248(2) 0.0397(2) 1.1545(2) 0.0642(7) Uani 1 1 d . . . . .
H12 H 0.0339 0.1181 1.1623 0.077 Uiso 1 1 calc R U . . .
C13 C -0.0981(2) -0.0341(3) 1.1560(2) 0.0804(8) Uani 1 1 d . . . . .
H13 H -0.1710 -0.0047 1.1642 0.097 Uiso 1 1 calc R U . . .
C14 C -0.1137(3) -0.1499(3) 1.1457(2) 0.0793(8) Uani 1 1 d . . . . .
H14 H -0.1964 -0.1985 1.1479 0.095 Uiso 1 1 calc R U . . .
C15 C -0.0076(3) -0.1933(2) 1.1321(2) 0.0699(7) Uani 1 1 d . . . . .
H15 H -0.0177 -0.2718 1.1247 0.084 Uiso 1 1 calc R U . . .
C16 C 0.1148(2) -0.1206(2) 1.12936(18) 0.0577(6) Uani 1 1 d . . . . .
H16 H 0.1863 -0.1513 1.1192 0.069 Uiso 1 1 calc R U . . .
C17 C 0.6100(2) 0.16105(17) 1.21220(18) 0.0480(6) Uani 1 1 d . . . . .
H17 H 0.6788 0.1264 1.2038 0.058 Uiso 1 1 calc R U . . .
C18 C 0.5914(2) 0.18570(18) 1.31623(19) 0.0547(6) Uani 1 1 d . . . . .
H18 H 0.5253 0.2223 1.3296 0.066 Uiso 1 1 calc R U . . .
C19 C 0.6704(2) 0.15787(19) 1.41149(19) 0.0569(6) Uani 1 1 d . . . . .
C20 C 0.6163(3) 0.1383(2) 1.5029(2) 0.0745(8) Uani 1 1 d . . . . .
H20 H 0.5333 0.1512 1.5087 0.089 Uiso 1 1 calc R U . . .
C21 C 0.6848(4) 0.0993(2) 1.5867(2) 0.0894(9) Uani 1 1 d . . . . .
H21 H 0.6457 0.0836 1.6467 0.107 Uiso 1 1 calc R U . . .
C22 C 0.8086(4) 0.0840(2) 1.5815(3) 0.0923(10) Uani 1 1 d . . . . .
H22 H 0.8533 0.0567 1.6372 0.111 Uiso 1 1 calc R U . . .
C23 C 0.8667(3) 0.1087(3) 1.4950(3) 0.1018(10) Uani 1 1 d . . . . .
H23 H 0.9524 0.1004 1.4924 0.122 Uiso 1 1 calc R U . . .
C24 C 0.7986(3) 0.1460(2) 1.4110(2) 0.0809(8) Uani 1 1 d . . . . .
H24 H 0.8398 0.1637 1.3526 0.097 Uiso 1 1 calc R U . . .
C25 C 0.7236(2) 0.42747(17) 0.92128(19) 0.0482(6) Uani 1 1 d . . . . .
H25 H 0.7720 0.4973 0.9702 0.058 Uiso 1 1 calc R U . . .
C26 C 0.7712(2) 0.39570(18) 0.83106(19) 0.0497(6) Uani 1 1 d . . . . .
H26 H 0.7223 0.3256 0.7828 0.060 Uiso 1 1 calc R U . . .
C27 C 0.8923(2) 0.45891(18) 0.79915(19) 0.0517(6) Uani 1 1 d . . . . .
C28 C 0.9746(2) 0.5651(2) 0.8608(2) 0.0683(7) Uani 1 1 d . . . . .
H28 H 0.9542 0.5995 0.9266 0.082 Uiso 1 1 calc R U . . .
C29 C 1.0866(3) 0.6202(2) 0.8255(3) 0.0838(9) Uani 1 1 d . . . . .
H29 H 1.1411 0.6914 0.8679 0.101 Uiso 1 1 calc R U . . .
C30 C 1.1184(3) 0.5713(3) 0.7291(3) 0.0922(10) Uani 1 1 d . . . . .
H30 H 1.1943 0.6092 0.7061 0.111 Uiso 1 1 calc R U . . .
C31 C 1.0388(3) 0.4669(3) 0.6668(3) 0.0930(9) Uani 1 1 d . . . . .
H31 H 1.0604 0.4331 0.6012 0.112 Uiso 1 1 calc R U . . .
C32 C 0.9258(2) 0.4113(2) 0.7013(2) 0.0712(7) Uani 1 1 d . . . . .
H32 H 0.8712 0.3406 0.6578 0.085 Uiso 1 1 calc R U . . .
C33 C 0.4477(2) 0.25201(19) 0.76146(18) 0.0495(6) Uani 1 1 d . . . . .
H33 H 0.4039 0.1807 0.7133 0.059 Uiso 1 1 calc R U . . .
C34 C 0.4386(2) 0.34497(19) 0.72281(18) 0.0506(6) Uani 1 1 d . . . . .
H34 H 0.4847 0.4158 0.7711 0.061 Uiso 1 1 calc R U . . .
C35 C 0.3653(2) 0.3492(2) 0.61409(19) 0.0533(6) Uani 1 1 d . . . . .
C36 C 0.3715(2) 0.4549(2) 0.5876(2) 0.0729(7) Uani 1 1 d . . . . .
H36 H 0.4219 0.5218 0.6400 0.087 Uiso 1 1 calc R U . . .
C37 C 0.3049(3) 0.4635(3) 0.4859(3) 0.0928(9) Uani 1 1 d . . . . .
H37 H 0.3109 0.5356 0.4701 0.111 Uiso 1 1 calc R U . . .
C38 C 0.2302(3) 0.3663(4) 0.4082(3) 0.0998(10) Uani 1 1 d . . . . .
H38 H 0.1848 0.3719 0.3395 0.120 Uiso 1 1 calc R U . . .
C39 C 0.2223(3) 0.2609(3) 0.4317(2) 0.1012(10) Uani 1 1 d . . . . .
H39 H 0.1722 0.1946 0.3784 0.121 Uiso 1 1 calc R U . . .
C40 C 0.2884(3) 0.2516(2) 0.5345(2) 0.0797(8) Uani 1 1 d . . . . .
H40 H 0.2810 0.1792 0.5499 0.096 Uiso 1 1 calc R U . . .

loop_
_atom_site_aniso_label
_atom_site_aniso_U_11
_atom_site_aniso_U_22
_atom_site_aniso_U_33
_atom_site_aniso_U_23
_atom_site_aniso_U_13
_atom_site_aniso_U_12
C1 0.0549(14) 0.0406(12) 0.0477(14) 0.0103(10) 0.0070(11) 0.0137(10)
C2 0.0587(14) 0.0501(13) 0.0489(14) 0.0101(11) 0.0152(11) 0.0238(11)
C3 0.0517(13) 0.0500(13) 0.0409(13) 0.0108(10) 0.0134(10) 0.0192(11)
C4 0.0468(13) 0.0418(12) 0.0488(14) 0.0138(10) 0.0158(11) 0.0119(10)
C5 0.0469(13) 0.0404(12) 0.0573(15) 0.0134(11) 0.0150(11) 0.0128(10)
C6 0.0491(13) 0.0447(13) 0.0488(14) 0.0067(11) 0.0149(11) 0.0092(10)
C7 0.0438(12) 0.0463(13) 0.0406(13) 0.0078(10) 0.0114(10) 0.0112(10)
C8 0.0502(13) 0.0392(12) 0.0414(13) 0.0100(10) 0.0074(10) 0.0121(10)
C9 0.0522(14) 0.0596(15) 0.0452(14) 0.0140(11) 0.0163(11) 0.0251(11)
C10 0.0464(13) 0.0583(14) 0.0454(13) 0.0124(11) 0.0123(10) 0.0185(11)
C11 0.0466(13) 0.0658(15) 0.0356(12) 0.0133(11) 0.0091(10) 0.0178(12)
C12 0.0546(15) 0.0780(17) 0.0635(17) 0.0131(13) 0.0146(12) 0.0259(14)
C13 0.0458(16) 0.110(2) 0.085(2) 0.0116(18) 0.0179(14) 0.0259(16)
C14 0.0528(17) 0.098(2) 0.076(2) 0.0153(17) 0.0158(14) 0.0023(16)
C15 0.0648(17) 0.0709(17) 0.0665(18) 0.0170(14) 0.0108(14) 0.0059(14)
C16 0.0522(14) 0.0694(17) 0.0547(15) 0.0190(12) 0.0169(11) 0.0155(12)
C17 0.0465(13) 0.0425(12) 0.0562(16) 0.0147(11) 0.0125(11) 0.0111(10)
C18 0.0551(14) 0.0537(14) 0.0568(16) 0.0124(12) 0.0138(12) 0.0167(11)
C19 0.0610(15) 0.0576(15) 0.0472(15) 0.0126(12) 0.0062(12) 0.0104(12)
C20 0.0748(18) 0.0819(19) 0.0555(17) 0.0152(14) 0.0117(14) 0.0025(14)
C21 0.110(3) 0.089(2) 0.0509(18) 0.0274(16) 0.0035(18) -0.0058(18)
C22 0.128(3) 0.083(2) 0.060(2) 0.0181(16) -0.009(2) 0.035(2)
C23 0.114(3) 0.140(3) 0.068(2) 0.028(2) 0.0061(19) 0.070(2)
C24 0.084(2) 0.114(2) 0.0575(18) 0.0291(16) 0.0153(15) 0.0426(17)
C25 0.0497(13) 0.0388(12) 0.0510(14) 0.0119(11) 0.0021(11) 0.0072(10)
C26 0.0470(13) 0.0440(13) 0.0536(15) 0.0125(11) 0.0077(11) 0.0053(10)
C27 0.0474(13) 0.0500(14) 0.0549(15) 0.0172(12) 0.0066(11) 0.0072(11)
C28 0.0596(16) 0.0668(17) 0.0637(17) 0.0135(14) 0.0059(13) -0.0043(13)
C29 0.0623(18) 0.079(2) 0.091(2) 0.0229(18) 0.0063(16) -0.0112(15)
C30 0.0630(18) 0.094(2) 0.118(3) 0.039(2) 0.0327(19) -0.0015(17)
C31 0.084(2) 0.087(2) 0.109(3) 0.0206(19) 0.0516(19) 0.0080(18)
C32 0.0661(17) 0.0619(16) 0.082(2) 0.0150(15) 0.0274(15) 0.0050(13)
C33 0.0454(13) 0.0528(14) 0.0447(14) 0.0064(11) 0.0101(10) 0.0066(10)
C34 0.0491(13) 0.0553(14) 0.0452(14) 0.0087(11) 0.0099(11) 0.0123(11)
C35 0.0472(13) 0.0673(16) 0.0469(15) 0.0136(13) 0.0124(11) 0.0169(12)
C36 0.0700(17) 0.0854(19) 0.0645(18) 0.0284(15) 0.0064(14) 0.0206(14)
C37 0.097(2) 0.113(3) 0.079(2) 0.048(2) 0.0119(19) 0.036(2)
C38 0.103(3) 0.149(3) 0.061(2) 0.043(2) 0.0070(19) 0.053(2)
C39 0.111(3) 0.123(3) 0.0550(19) 0.0077(18) -0.0137(17) 0.034(2)
C40 0.085(2) 0.081(2) 0.0620(18) 0.0106(16) -0.0054(16) 0.0192(16)

loop_
_atom_type_symbol
_atom_type_description
_atom_type_scat_dispersion_real
_atom_type_scat_dispersion_imag
_atom_type_scat_source
C C 0.0033 0.0016 'International Tables Vol C Tables 4.2.6.8 and 6.1.1.4'
H H 0.0000 0.0000 'International Tables Vol C Tables 4.2.6.8 and 6.1.1.4'

loop_
_geom_angle_atom_site_label_1
_geom_angle_atom_site_label_2
_geom_angle_atom_site_label_3
_geom_angle
_geom_angle_site_symmetry_1
_geom_angle_site_symmetry_3
_geom_angle_publ_flag
C8 C1 C2 124.8(2) . . ?
C8 C1 H1 117.6 . . ?
C2 C1 H1 117.6 . . ?
C3 C2 C1 125.14(19) . . ?
C3 C2 H2 117.4 . . ?
C1 C2 H2 117.4 . . ?
C2 C3 C9 120.97(19) . . ?
C2 C3 C4 120.39(18) . . ?
C9 C3 C4 118.48(17) . . ?
C5 C4 C17 118.17(19) . . ?
C5 C4 C3 121.04(18) . . ?
C17 C4 C3 120.77(18) . . ?
C4 C5 C6 125.79(19) . . ?
C4 C5 H5 117.1 . . ?
C6 C5 H5 117.1 . . ?
C7 C6 C5 125.2(2) . . ?
C7 C6 H6 117.4 . . ?
C5 C6 H6 117.4 . . ?
C6 C7 C33 119.77(19) . . ?
C6 C7 C8 120.30(18) . . ?
C33 C7 C8 119.92(17) . . ?
C1 C8 C25 120.1(2) . . ?
C1 C8 C7 121.84(18) . . ?
C25 C8 C7 118.05(18) . . ?
C10 C9 C3 124.81(19) . . ?
C10 C9 H9 117.6 . . ?
C3 C9 H9 117.6 . . ?
C9 C10 C11 128.5(2) . . ?
C9 C10 H10 115.7 . . ?
C11 C10 H10 115.7 . . ?
C12 C11 C16 117.4(2) . . ?
C12 C11 C10 123.9(2) . . ?
C16 C11 C10 118.7(2) . . ?
C13 C12 C11 120.5(2) . . ?
C13 C12 H12 119.8 . . ?
C11 C12 H12 119.8 . . ?
C14 C13 C12 120.8(2) . . ?
C14 C13 H13 119.6 . . ?
C12 C13 H13 119.6 . . ?
C15 C14 C13 119.7(2) . . ?
C15 C14 H14 120.2 . . ?
C13 C14 H14 120.2 . . ?
C14 C15 C16 119.8(3) . . ?
C14 C15 H15 120.1 . . ?
C16 C15 H15 120.1 . . ?
C15 C16 C11 121.8(2) . . ?
C15 C16 H16 119.1 . . ?
C11 C16 H16 119.1 . . ?
C18 C17 C4 130.1(2) . . ?
C18 C17 H17 115.0 . . ?
C4 C17 H17 115.0 . . ?
C17 C18 C19 123.0(2) . . ?
C17 C18 H18 118.5 . . ?
C19 C18 H18 118.5 . . ?
C20 C19 C24 117.5(2) . . ?
C20 C19 C18 120.7(2) . . ?
C24 C19 C18 121.8(2) . . ?
C19 C20 C21 120.5(3) . . ?
C19 C20 H20 119.7 . . ?
C21 C20 H20 119.7 . . ?
C22 C21 C20 120.5(3) . . ?
C22 C21 H21 119.8 . . ?
C20 C21 H21 119.8 . . ?
C23 C22 C21 119.9(3) . . ?
C23 C22 H22 120.1 . . ?
C21 C22 H22 120.1 . . ?
C22 C23 C24 119.9(3) . . ?
C22 C23 H23 120.1 . . ?
C24 C23 H23 120.1 . . ?
C23 C24 C19 121.6(3) . . ?
C23 C24 H24 119.2 . . ?
C19 C24 H24 119.2 . . ?
C26 C25 C8 126.0(2) . . ?
C26 C25 H25 117.0 . . ?
C8 C25 H25 117.0 . . ?
C25 C26 C27 127.2(2) . . ?
C25 C26 H26 116.4 . . ?
C27 C26 H26 116.4 . . ?
C32 C27 C28 117.7(2) . . ?
C32 C27 C26 118.6(2) . . ?
C28 C27 C26 123.6(2) . . ?
C29 C28 C27 120.6(3) . . ?
C29 C28 H28 119.7 . . ?
C27 C28 H28 119.7 . . ?
C30 C29 C28 120.7(3) . . ?
C30 C29 H29 119.6 . . ?
C28 C29 H29 119.6 . . ?
C29 C30 C31 119.8(3) . . ?
C29 C30 H30 120.1 . . ?
C31 C30 H30 120.1 . . ?
C30 C31 C32 119.8(3) . . ?
C30 C31 H31 120.1 . . ?
C32 C31 H31 120.1 . . ?
C27 C32 C31 121.3(3) . . ?
C27 C32 H32 119.3 . . ?
C31 C32 H32 119.3 . . ?
C34 C33 C7 126.3(2) . . ?
C34 C33 H33 116.9 . . ?
C7 C33 H33 116.9 . . ?
C33 C34 C35 127.9(2) . . ?
C33 C34 H34 116.0 . . ?
C35 C34 H34 116.0 . . ?
C36 C35 C40 117.5(2) . . ?
C36 C35 C34 119.5(2) . . ?
C40 C35 C34 123.0(2) . . ?
C37 C36 C35 121.7(3) . . ?
C37 C36 H36 119.1 . . ?
C35 C36 H36 119.1 . . ?
C38 C37 C36 120.0(3) . . ?
C38 C37 H37 120.0 . . ?
C36 C37 H37 120.0 . . ?
C39 C38 C37 119.7(3) . . ?
C39 C38 H38 120.2 . . ?
C37 C38 H38 120.2 . . ?
C38 C39 C40 120.7(3) . . ?
C38 C39 H39 119.7 . . ?
C40 C39 H39 119.7 . . ?
C35 C40 C39 120.4(3) . . ?
C35 C40 H40 119.8 . . ?
C39 C40 H40 119.8 . . ?

loop_
_geom_bond_atom_site_label_1
_geom_bond_atom_site_label_2
_geom_bond_distance
_geom_bond_site_symmetry_2
_geom_bond_publ_flag
C1 C8 1.338(3) . ?
C1 C2 1.459(3) . ?
C1 H1 0.9300 . ?
C2 C3 1.340(3) . ?
C2 H2 0.9300 . ?
C3 C9 1.463(3) . ?
C3 C4 1.489(3) . ?
C4 C5 1.342(3) . ?
C4 C17 1.456(3) . ?
C5 C6 1.454(3) . ?
C5 H5 0.9300 . ?
C6 C7 1.340(3) . ?
C6 H6 0.9300 . ?
C7 C33 1.459(3) . ?
C7 C8 1.499(3) . ?
C8 C25 1.464(3) . ?
C9 C10 1.326(3) . ?
C9 H9 0.9300 . ?
C10 C11 1.468(3) . ?
C10 H10 0.9300 . ?
C11 C12 1.384(3) . ?
C11 C16 1.392(3) . ?
C12 C13 1.385(3) . ?
C12 H12 0.9300 . ?
C13 C14 1.371(4) . ?
C13 H13 0.9300 . ?
C14 C15 1.363(3) . ?
C14 H14 0.9300 . ?
C15 C16 1.380(3) . ?
C15 H15 0.9300 . ?
C16 H16 0.9300 . ?
C17 C18 1.326(3) . ?
C17 H17 0.9300 . ?
C18 C19 1.472(3) . ?
C18 H18 0.9300 . ?
C19 C20 1.376(3) . ?
C19 C24 1.383(3) . ?
C20 C21 1.389(4) . ?
C20 H20 0.9300 . ?
C21 C22 1.361(4) . ?
C21 H21 0.9300 . ?
C22 C23 1.357(4) . ?
C22 H22 0.9300 . ?
C23 C24 1.378(3) . ?
C23 H23 0.9300 . ?
C24 H24 0.9300 . ?
C25 C26 1.327(3) . ?
C25 H25 0.9300 . ?
C26 C27 1.466(3) . ?
C26 H26 0.9300 . ?
C27 C32 1.382(3) . ?
C27 C28 1.383(3) . ?
C28 C29 1.378(3) . ?
C28 H28 0.9300 . ?
C29 C30 1.364(4) . ?
C29 H29 0.9300 . ?
C30 C31 1.363(4) . ?
C30 H30 0.9300 . ?
C31 C32 1.384(3) . ?
C31 H31 0.9300 . ?
C32 H32 0.9300 . ?
C33 C34 1.333(3) . ?
C33 H33 0.9300 . ?
C34 C35 1.458(3) . ?
C34 H34 0.9300 . ?
C35 C36 1.383(3) . ?
C35 C40 1.384(3) . ?
C36 C37 1.376(4) . ?
C36 H36 0.9300 . ?
C37 C38 1.364(4) . ?
C37 H37 0.9300 . ?
C38 C39 1.363(4) . ?
C38 H38 0.9300 . ?
C39 C40 1.388(3) . ?
C39 H39 0.9300 . ?
C40 H40 0.9300 . ?

loop_
_geom_torsion_atom_site_label_1
_geom_torsion_atom_site_label_2
_geom_torsion_atom_site_label_3
_geom_torsion_atom_site_label_4
_geom_torsion
_geom_torsion_site_symmetry_1
_geom_torsion_site_symmetry_2
_geom_torsion_site_symmetry_3
_geom_torsion_site_symmetry_4
_geom_torsion_publ_flag
C8 C1 C2 C3 61.6(3) . . . . ?
C1 C2 C3 C9 -169.5(2) . . . . ?
C1 C2 C3 C4 5.7(3) . . . . ?
C2 C3 C4 C5 -68.7(3) . . . . ?
C9 C3 C4 C5 106.6(2) . . . . ?
C2 C3 C4 C17 112.9(2) . . . . ?
C9 C3 C4 C17 -71.8(3) . . . . ?
C17 C4 C5 C6 -179.07(17) . . . . ?
C3 C4 C5 C6 2.5(3) . . . . ?
C4 C5 C6 C7 60.4(3) . . . . ?
C5 C6 C7 C33 -174.84(18) . . . . ?
C5 C6 C7 C8 6.0(3) . . . . ?
C2 C1 C8 C25 -177.84(17) . . . . ?
C2 C1 C8 C7 1.5(3) . . . . ?
C6 C7 C8 C1 -67.9(3) . . . . ?
C33 C7 C8 C1 113.0(2) . . . . ?
C6 C7 C8 C25 111.4(2) . . . . ?
C33 C7 C8 C25 -67.7(2) . . . . ?
C2 C3 C9 C10 167.7(2) . . . . ?
C4 C3 C9 C10 -7.7(3) . . . . ?
C3 C9 C10 C11 -170.2(2) . . . . ?
C9 C10 C11 C12 -8.8(4) . . . . ?
C9 C10 C11 C16 170.1(2) . . . . ?
C16 C11 C12 C13 0.4(3) . . . . ?
C10 C11 C12 C13 179.2(2) . . . . ?
C11 C12 C13 C14 0.6(4) . . . . ?
C12 C13 C14 C15 -0.9(4) . . . . ?
C13 C14 C15 C16 0.3(4) . . . . ?
C14 C15 C16 C11 0.7(4) . . . . ?
C12 C11 C16 C15 -1.0(3) . . . . ?
C10 C11 C16 C15 -179.9(2) . . . . ?
C5 C4 C17 C18 -175.3(2) . . . . ?
C3 C4 C17 C18 3.2(3) . . . . ?
C4 C17 C18 C19 178.39(19) . . . . ?
C17 C18 C19 C20 -152.2(2) . . . . ?
C17 C18 C19 C24 25.3(3) . . . . ?
C24 C19 C20 C21 -4.9(4) . . . . ?
C18 C19 C20 C21 172.6(2) . . . . ?
C19 C20 C21 C22 2.4(4) . . . . ?
C20 C21 C22 C23 1.0(5) . . . . ?
C21 C22 C23 C24 -1.8(5) . . . . ?
C22 C23 C24 C19 -0.8(5) . . . . ?
C20 C19 C24 C23 4.2(4) . . . . ?
C18 C19 C24 C23 -173.4(3) . . . . ?
C1 C8 C25 C26 177.85(19) . . . . ?
C7 C8 C25 C26 -1.5(3) . . . . ?
C8 C25 C26 C27 179.71(18) . . . . ?
C25 C26 C27 C32 179.9(2) . . . . ?
C25 C26 C27 C28 -1.1(3) . . . . ?
C32 C27 C28 C29 -0.6(3) . . . . ?
C26 C27 C28 C29 -179.6(2) . . . . ?
C27 C28 C29 C30 0.1(4) . . . . ?
C28 C29 C30 C31 0.0(5) . . . . ?
C29 C30 C31 C32 0.3(5) . . . . ?
C28 C27 C32 C31 1.0(4) . . . . ?
C26 C27 C32 C31 180.0(2) . . . . ?
C30 C31 C32 C27 -0.9(4) . . . . ?
C6 C7 C33 C34 176.2(2) . . . . ?
C8 C7 C33 C34 -4.7(3) . . . . ?
C7 C33 C34 C35 -178.51(19) . . . . ?
C33 C34 C35 C36 -177.9(2) . . . . ?
C33 C34 C35 C40 2.1(4) . . . . ?
C40 C35 C36 C37 -0.4(4) . . . . ?
C34 C35 C36 C37 179.5(2) . . . . ?
C35 C36 C37 C38 0.1(4) . . . . ?
C36 C37 C38 C39 -0.3(5) . . . . ?
C37 C38 C39 C40 0.7(5) . . . . ?
C36 C35 C40 C39 0.9(4) . . . . ?
C34 C35 C40 C39 -179.1(2) . . . . ?
C38 C39 C40 C35 -1.0(5) . . . . ?
